data_7020339
loop_
_publ_author_name
'Richards, Anne F.'
'Beavers, Christine M.'

_publ_section_title
;
 Synthesis and structures of a pentanuclear Al(III) phosphonate cage, an
 In(III) phosphonate polymer, and coordination compounds of the
 corresponding phosphonate ester with GaI3 and InCl3.
;
_journal_issue 37
_journal_name_full 'Dalton transactions (Cambridge, England : 2003)'
_journal_page_first 11305
_journal_page_last 11310
_journal_paper_doi 10.1039/c2dt31280h
_journal_volume 41
_journal_year 2012
_chemical_formula_moiety 'C18 H18 In N2 O12 P2, (Cl O4), 4(H2 O)'
_chemical_formula_sum 'C18 H26 Cl In N2 O20 P2'
_chemical_formula_weight 802.62
_chemical_name_common (((PhthalOH)In(H2O))ClO4)N
_chemical_name_systematic
;
?
;
_space_group_IT_number 2
_symmetry_cell_setting triclinic
_symmetry_space_group_name_Hall '-P 1'
_symmetry_space_group_name_H-M 'P -1'
_atom_sites_solution_hydrogens geom
_atom_sites_solution_primary direct
_atom_sites_solution_secondary difmap
_audit_creation_method SHELXL-97
_cell_angle_alpha 75.595(4)
_cell_angle_beta 87.678(3)
_cell_angle_gamma 89.821(3)
_cell_formula_units_Z 1
_cell_length_a 4.9622(2)
_cell_length_b 10.0472(4)
_cell_length_c 14.4552(6)
_cell_measurement_reflns_used 5776
_cell_measurement_temperature 173(2)
_cell_measurement_theta_max 73.9179
_cell_measurement_theta_min 3.1565
_cell_volume 697.43(5)
_computing_cell_refinement
;
CrysAlisPro, Oxford Diffraction Ltd.,
Version 1.171.34.40 (release 27-08-2010 CrysAlis171 .NET)
(compiled Aug 27 2010,11:50:40)
;
_computing_data_collection
;
CrysAlisPro, Oxford Diffraction Ltd.,
Version 1.171.34.40 (release 27-08-2010 CrysAlis171 .NET)
(compiled Aug 27 2010,11:50:40)
;
_computing_data_reduction
;
CrysAlisPro, Oxford Diffraction Ltd.,
Version 1.171.34.40 (release 27-08-2010 CrysAlis171 .NET)
(compiled Aug 27 2010,11:50:40)
;
_computing_molecular_graphics 'SHELXTL 5.1, XP (Sheldrick, 1994)'
_computing_publication_material SHELXL-97
_computing_structure_refinement 'SHELXL-97 (Sheldrick, 2008)'
_computing_structure_solution 'SHELXS-97 (Sheldrick, 2008)'
_diffrn_ambient_temperature 173(2)
_diffrn_detector_area_resol_mean 10.3281
_diffrn_measured_fraction_theta_full 1.000
_diffrn_measured_fraction_theta_max 1.000
_diffrn_measurement_device_type 'Xcalibur, Atlas, Gemini'
_diffrn_measurement_method \w
_diffrn_radiation_monochromator graphite
_diffrn_radiation_source 'Enhance (Cu) X-ray Source'
_diffrn_radiation_type CuK\a
_diffrn_radiation_wavelength 1.54184
_diffrn_reflns_av_R_equivalents 0.0586
_diffrn_reflns_av_sigmaI/netI 0.0366
_diffrn_reflns_limit_h_max 5
_diffrn_reflns_limit_h_min -5
_diffrn_reflns_limit_k_max 12
_diffrn_reflns_limit_k_min -12
_diffrn_reflns_limit_l_max 17
_diffrn_reflns_limit_l_min -17
_diffrn_reflns_number 12581
_diffrn_reflns_theta_full 67.49
_diffrn_reflns_theta_max 67.49
_diffrn_reflns_theta_min 3.16
_exptl_absorpt_coefficient_mu 9.615
_exptl_absorpt_correction_T_max 0.9100
_exptl_absorpt_correction_T_min 0.8091
_exptl_absorpt_correction_type multi-scan
_exptl_absorpt_process_details
;
CrysAlisPro, Agilent Technologies,
Version 1.171.35.15 (release 03-08-2011 CrysAlis171 .NET)
(compiled Aug 3 2011,13:03:54)
Empirical absorption correction using spherical harmonics,
implemented in SCALE3 ABSPACK scaling algorithm.
;
_exptl_crystal_colour colourless
_exptl_crystal_density_diffrn 1.911
_exptl_crystal_density_method 'not measured'
_exptl_crystal_description plate
_exptl_crystal_F_000 404
_exptl_crystal_size_max 0.02
_exptl_crystal_size_mid 0.02
_exptl_crystal_size_min 0.01
_refine_diff_density_max 0.887
_refine_diff_density_min -0.537
_refine_diff_density_rms 0.091
_refine_ls_extinction_method none
_refine_ls_goodness_of_fit_ref 1.056
_refine_ls_hydrogen_treatment mixed
_refine_ls_matrix_type full
_refine_ls_number_parameters 242
_refine_ls_number_reflns 2506
_refine_ls_number_restraints 34
_refine_ls_restrained_S_all 1.078
_refine_ls_R_factor_all 0.0369
_refine_ls_R_factor_gt 0.0338
_refine_ls_shift/su_max 0.000
_refine_ls_shift/su_mean 0.000
_refine_ls_structure_factor_coef Fsqd
_refine_ls_weighting_details 'calc w=1/[\s^2^(Fo^2^)+(0.0459P)^2^+0.7644P] where P=(Fo^2^+2Fc^2^)/3'
_refine_ls_weighting_scheme calc
_refine_ls_wR_factor_gt 0.0831
_refine_ls_wR_factor_ref 0.0849
_reflns_number_gt 2356
_reflns_number_total 2506
_reflns_threshold_expression I>2\s(I)
_cod_data_source_file c2dt31280h.txt
_cod_data_source_block ar325acb
_cod_database_code 7020339

loop_
_symmetry_equiv_pos_as_xyz
'x, y, z'
'-x, -y, -z'

loop_
_atom_site_label
_atom_site_type_symbol
_atom_site_fract_x
_atom_site_fract_y
_atom_site_fract_z
_atom_site_U_iso_or_equiv
_atom_site_adp_type
_atom_site_occupancy
_atom_site_symmetry_multiplicity
_atom_site_calc_flag
_atom_site_refinement_flags
_atom_site_disorder_assembly
_atom_site_disorder_group
In1 In 0.5000 0.5000 0.0000 0.02530(13) Uani 1 2 d SD . .
P1 P -0.00635(17) 0.36790(9) 0.15270(6) 0.0221(2) Uani 1 1 d . . .
O1 O -0.4187(6) 0.1944(3) 0.3685(2) 0.0371(7) Uani 1 1 d . . .
O2 O 0.2461(5) 0.5127(3) 0.35524(19) 0.0299(6) Uani 1 1 d . . .
O3 O 0.2650(5) 0.4376(3) 0.12834(17) 0.0273(6) Uani 1 1 d . . .
O4 O -0.1831(5) 0.3806(3) 0.06900(17) 0.0291(6) Uani 1 1 d . . .
O5 O 0.0317(5) 0.2135(3) 0.20335(19) 0.0308(6) Uani 1 1 d . . .
H5 H 0.0162 0.2028 0.2628 0.046 Uiso 1 1 calc R . .
O6 O 0.3665(6) 0.3332(3) -0.0569(2) 0.0361(6) Uani 1 1 d D . .
Cl1 Cl 0.0533(5) 1.0005(4) 0.0073(3) 0.0333(7) Uani 0.50 1 d PD A -1
O8 O 0.3406(10) 0.9954(7) 0.0007(5) 0.0488(16) Uani 0.50 1 d PD A -1
O7 O -0.0254(16) 1.1366(6) -0.0251(8) 0.087(3) Uani 0.50 1 d PDU A -1
O9 O -0.0300(15) 0.9520(9) 0.1056(4) 0.069(2) Uani 0.50 1 d PD A -1
O10 O -0.0526(17) 0.9136(11) -0.0441(7) 0.084(3) Uani 0.50 1 d PD A -1
O11 O 0.3474(7) 0.7362(3) 0.1915(2) 0.0478(8) Uani 1 1 d D . .
O12 O 0.4801(6) 0.0890(3) 0.1889(2) 0.0445(7) Uani 1 1 d D . .
N1 N -0.1066(6) 0.3708(3) 0.3403(2) 0.0242(6) Uani 1 1 d . . .
C1 C -0.2349(7) 0.2511(4) 0.3954(3) 0.0266(8) Uani 1 1 d . . .
C2 C -0.0993(7) 0.2177(4) 0.4880(3) 0.0262(8) Uani 1 1 d . . .
C3 C -0.1461(8) 0.1122(4) 0.5685(3) 0.0341(9) Uani 1 1 d . . .
H3 H -0.2817 0.0447 0.5710 0.041 Uiso 1 1 calc R . .
C4 C 0.0139(9) 0.1087(5) 0.6461(3) 0.0394(10) Uani 1 1 d . . .
H4A H -0.0137 0.0376 0.7029 0.047 Uiso 1 1 calc R . .
C5 C 0.2120(9) 0.2066(5) 0.6421(3) 0.0373(10) Uani 1 1 d . . .
H5A H 0.3189 0.2009 0.6960 0.045 Uiso 1 1 calc R . .
C6 C 0.2582(8) 0.3134(4) 0.5607(3) 0.0304(8) Uani 1 1 d . . .
H6 H 0.3930 0.3813 0.5582 0.036 Uiso 1 1 calc R . .
C7 C 0.0994(7) 0.3163(4) 0.4839(2) 0.0248(8) Uani 1 1 d . . .
C8 C 0.1002(7) 0.4138(4) 0.3880(2) 0.0227(7) Uani 1 1 d . . .
C9 C -0.1828(7) 0.4369(4) 0.2433(2) 0.0248(8) Uani 1 1 d . . .
H9B H -0.1441 0.5366 0.2302 0.030 Uiso 1 1 calc R . .
H9A H -0.3795 0.4252 0.2387 0.030 Uiso 1 1 calc R . .
H6A H 0.246(7) 0.273(3) -0.030(2) 0.037 Uiso 1 1 d D . .
H11A H 0.290(7) 0.670(3) 0.239(2) 0.037 Uiso 1 1 d D . .
H12A H 0.520(8) 0.080(4) 0.1324(14) 0.037 Uiso 1 1 d D . .
H6B H 0.465(6) 0.302(3) -0.098(2) 0.037 Uiso 1 1 d D . .
H11B H 0.210(5) 0.788(4) 0.171(3) 0.037 Uiso 1 1 d D . .
H12B H 0.337(6) 0.138(4) 0.191(3) 0.037 Uiso 1 1 d D . .

loop_
_atom_site_aniso_label
_atom_site_aniso_U_11
_atom_site_aniso_U_22
_atom_site_aniso_U_33
_atom_site_aniso_U_23
_atom_site_aniso_U_13
_atom_site_aniso_U_12
In1 0.0137(2) 0.0398(2) 0.01925(19) -0.00137(14) -0.00174(12) -0.00323(13)
P1 0.0135(5) 0.0317(5) 0.0190(4) -0.0025(4) -0.0003(3) 0.0002(3)
O1 0.0293(16) 0.0499(17) 0.0323(15) -0.0110(13) 0.0010(12) -0.0152(13)
O2 0.0261(14) 0.0303(13) 0.0317(14) -0.0041(11) -0.0028(11) -0.0048(11)
O3 0.0147(13) 0.0447(15) 0.0184(12) -0.0002(11) 0.0010(9) -0.0021(11)
O4 0.0172(13) 0.0460(15) 0.0234(13) -0.0069(11) -0.0039(10) 0.0009(11)
O5 0.0271(14) 0.0355(14) 0.0271(13) -0.0034(11) 0.0024(11) 0.0008(11)
O6 0.0323(16) 0.0434(16) 0.0324(15) -0.0093(13) 0.0020(12) -0.0128(13)
Cl1 0.029(3) 0.0285(8) 0.0455(15) -0.0126(9) -0.0111(15) 0.0046(17)
O8 0.019(4) 0.057(4) 0.067(4) -0.011(3) -0.005(3) 0.002(3)
O7 0.059(5) 0.042(4) 0.141(7) 0.020(5) -0.049(5) -0.020(3)
O9 0.062(5) 0.104(6) 0.038(4) -0.010(4) -0.008(3) 0.027(5)
O10 0.080(7) 0.111(8) 0.086(7) -0.077(7) 0.035(5) -0.051(6)
O11 0.059(2) 0.0363(17) 0.0456(19) -0.0055(14) 0.0021(16) 0.0072(15)
O12 0.0286(17) 0.0445(17) 0.062(2) -0.0164(16) -0.0074(15) 0.0054(13)
N1 0.0196(16) 0.0328(16) 0.0184(14) -0.0031(12) 0.0001(11) -0.0001(12)
C1 0.021(2) 0.035(2) 0.0234(18) -0.0073(15) 0.0044(14) -0.0012(16)
C2 0.024(2) 0.0302(18) 0.0242(18) -0.0071(15) 0.0017(14) 0.0034(15)
C3 0.033(2) 0.034(2) 0.031(2) -0.0013(16) 0.0050(16) -0.0002(17)
C4 0.042(3) 0.041(2) 0.028(2) 0.0039(17) 0.0012(18) 0.0052(19)
C5 0.037(2) 0.050(2) 0.0236(19) -0.0058(17) -0.0051(16) 0.0096(19)
C6 0.024(2) 0.039(2) 0.0293(19) -0.0098(16) -0.0043(15) 0.0027(16)
C7 0.0195(19) 0.0311(19) 0.0237(18) -0.0067(15) 0.0011(14) 0.0037(14)
C8 0.0179(18) 0.0280(18) 0.0235(17) -0.0089(14) -0.0012(14) 0.0033(14)
C9 0.0166(18) 0.037(2) 0.0190(17) -0.0034(15) -0.0012(13) 0.0037(15)

loop_
_atom_type_symbol
_atom_type_description
_atom_type_scat_dispersion_real
_atom_type_scat_dispersion_imag
_atom_type_scat_source
C C 0.0181 0.0091 'International Tables Vol C Tables 4.2.6.8 and 6.1.1.4'
H H 0.0000 0.0000 'International Tables Vol C Tables 4.2.6.8 and 6.1.1.4'
Cl Cl 0.3639 0.7018 'International Tables Vol C Tables 4.2.6.8 and 6.1.1.4'
In In 0.0822 5.0449 'International Tables Vol C Tables 4.2.6.8 and 6.1.1.4'
N N 0.0311 0.0180 'International Tables Vol C Tables 4.2.6.8 and 6.1.1.4'
O O 0.0492 0.0322 'International Tables Vol C Tables 4.2.6.8 and 6.1.1.4'
P P 0.2955 0.4335 'International Tables Vol C Tables 4.2.6.8 and 6.1.1.4'

loop_
_geom_angle_atom_site_label_1
_geom_angle_atom_site_label_2
_geom_angle_atom_site_label_3
_geom_angle
_geom_angle_site_symmetry_1
_geom_angle_site_symmetry_3
O4 In1 O4 180.00(13) 2_565 1_655
O4 In1 O3 88.30(10) 2_565 2_665
O4 In1 O3 91.70(10) 1_655 2_665
O4 In1 O3 91.71(10) 2_565 .
O4 In1 O3 88.29(10) 1_655 .
O3 In1 O3 180.0 2_665 .
O4 In1 O6 91.35(11) 2_565 2_665
O4 In1 O6 88.65(11) 1_655 2_665
O3 In1 O6 94.41(10) 2_665 2_665
O3 In1 O6 85.59(10) . 2_665
O4 In1 O6 88.65(11) 2_565 .
O4 In1 O6 91.35(11) 1_655 .
O3 In1 O6 85.59(10) 2_665 .
O3 In1 O6 94.41(10) . .
O6 In1 O6 180.0 2_665 .
O4 P1 O3 114.60(14) . .
O4 P1 O5 109.75(15) . .
O3 P1 O5 109.82(15) . .
O4 P1 C9 109.22(15) . .
O3 P1 C9 109.19(17) . .
O5 P1 C9 103.71(16) . .
P1 O3 In1 133.10(15) . .
P1 O4 In1 140.94(16) . 1_455
P1 O5 H5 109.5 . .
In1 O6 H6A 125.0(17) . .
In1 O6 H6B 122.1(17) . .
H6A O6 H6B 110(2) . .
O7 Cl1 O10 113.4(5) . .
O7 Cl1 O8 108.4(5) . .
O10 Cl1 O8 109.0(5) . .
O7 Cl1 O9 109.0(6) . .
O10 Cl1 O9 109.0(5) . .
O8 Cl1 O9 107.8(4) . .
H11A O11 H11B 108(2) . .
H12A O12 H12B 113(2) . .
C8 N1 C1 112.1(3) . .
C8 N1 C9 125.4(3) . .
C1 N1 C9 122.4(3) . .
O1 C1 N1 124.0(3) . .
O1 C1 C2 130.5(4) . .
N1 C1 C2 105.5(3) . .
C3 C2 C7 121.7(4) . .
C3 C2 C1 130.3(4) . .
C7 C2 C1 108.0(3) . .
C2 C3 C4 117.2(4) . .
C2 C3 H3 121.4 . .
C4 C3 H3 121.4 . .
C5 C4 C3 121.3(4) . .
C5 C4 H4A 119.4 . .
C3 C4 H4A 119.4 . .
C4 C5 C6 121.4(4) . .
C4 C5 H5A 119.3 . .
C6 C5 H5A 119.3 . .
C7 C6 C5 117.1(4) . .
C7 C6 H6 121.4 . .
C5 C6 H6 121.4 . .
C6 C7 C2 121.4(3) . .
C6 C7 C8 130.2(4) . .
C2 C7 C8 108.4(3) . .
O2 C8 N1 125.1(3) . .
O2 C8 C7 129.0(3) . .
N1 C8 C7 105.9(3) . .
N1 C9 P1 113.1(2) . .
N1 C9 H9B 109.0 . .
P1 C9 H9B 109.0 . .
N1 C9 H9A 109.0 . .
P1 C9 H9A 109.0 . .
H9B C9 H9A 107.8 . .

loop_
_geom_bond_atom_site_label_1
_geom_bond_atom_site_label_2
_geom_bond_distance
_geom_bond_site_symmetry_2
In1 O4 2.104(2) 2_565
In1 O4 2.104(2) 1_655
In1 O3 2.108(2) 2_665
In1 O3 2.108(2) .
In1 O6 2.159(3) 2_665
In1 O6 2.159(3) .
P1 O4 1.503(2) .
P1 O3 1.507(3) .
P1 O5 1.556(3) .
P1 C9 1.821(4) .
O1 C1 1.204(5) .
O2 C8 1.216(4) .
O4 In1 2.104(2) 1_455
O5 H5 0.8400 .
O6 H6A 0.859(10) .
O6 H6B 0.872(10) .
Cl1 O7 1.391(7) .
Cl1 O10 1.396(7) .
Cl1 O8 1.427(5) .
Cl1 O9 1.427(6) .
O11 H11A 0.870(10) .
O11 H11B 0.871(10) .
O12 H12A 0.860(10) .
O12 H12B 0.866(10) .
N1 C8 1.387(5) .
N1 C1 1.405(5) .
N1 C9 1.459(4) .
C1 C2 1.486(5) .
C2 C3 1.377(5) .
C2 C7 1.388(5) .
C3 C4 1.394(6) .
C3 H3 0.9500 .
C4 C5 1.382(7) .
C4 H4A 0.9500 .
C5 C6 1.393(6) .
C5 H5A 0.9500 .
C6 C7 1.382(5) .
C6 H6 0.9500 .
C7 C8 1.484(5) .
C9 H9B 0.9900 .
C9 H9A 0.9900 .

loop_
_geom_hbond_atom_site_label_D
_geom_hbond_atom_site_label_H
_geom_hbond_atom_site_label_A
_geom_hbond_distance_DH
_geom_hbond_distance_HA
_geom_hbond_distance_DA
_geom_hbond_angle_DHA
_geom_hbond_site_symmetry_A
O5 H5 N1 0.84 2.31 2.886(4) 125.7 .
O5 H5 O1 0.84 2.58 3.174(4) 128.5 .
O6 H6A O7 0.859(10) 1.912(18) 2.719(8) 156(3) 1_545
O6 H6A O10 0.859(10) 2.127(19) 2.957(9) 163(4) 2_565
O6 H6A Cl1 0.859(10) 2.820(19) 3.581(5) 149(2) 1_545
O11 H11A O2 0.870(10) 2.001(13) 2.857(4) 167(4) .
O12 H12A O8 0.860(10) 2.316(15) 3.159(7) 167(4) 2_665
O12 H12A O8 0.860(10) 2.46(3) 3.192(8) 143(4) 1_545
O12 H12A O9 0.860(10) 2.64(3) 3.134(8) 118(3) 1_645
O6 H6B O11 0.872(10) 1.730(12) 2.595(4) 172(4) 2_665
O11 H11B O9 0.871(10) 2.083(16) 2.928(8) 164(4) .
O11 H11B O7 0.871(10) 2.28(3) 2.957(9) 134(4) 2_575
O11 H11B Cl1 0.871(10) 2.90(2) 3.613(5) 141(3) .
O12 H12B O5 0.866(10) 1.716(13) 2.576(4) 172(5) .

loop_
_geom_torsion_atom_site_label_1
_geom_torsion_atom_site_label_2
_geom_torsion_atom_site_label_3
_geom_torsion_atom_site_label_4
_geom_torsion
_geom_torsion_site_symmetry_1
_geom_torsion_site_symmetry_4
O4 P1 O3 In1 -21.1(3) . .
O5 P1 O3 In1 103.0(2) . .
C9 P1 O3 In1 -144.0(2) . .
O4 In1 O3 P1 55.8(2) 2_565 .
O4 In1 O3 P1 -124.2(2) 1_655 .
O3 In1 O3 P1 -165(3) 2_665 .
O6 In1 O3 P1 147.1(2) 2_665 .
O6 In1 O3 P1 -32.9(2) . .
O3 P1 O4 In1 -96.6(3) . 1_455
O5 P1 O4 In1 139.3(2) . 1_455
C9 P1 O4 In1 26.2(3) . 1_455
C8 N1 C1 O1 -179.5(3) . .
C9 N1 C1 O1 -1.1(5) . .
C8 N1 C1 C2 1.6(4) . .
C9 N1 C1 C2 179.9(3) . .
O1 C1 C2 C3 0.3(7) . .
N1 C1 C2 C3 179.2(4) . .
O1 C1 C2 C7 -179.1(4) . .
N1 C1 C2 C7 -0.2(4) . .
C7 C2 C3 C4 0.3(6) . .
C1 C2 C3 C4 -179.1(4) . .
C2 C3 C4 C5 -0.4(6) . .
C3 C4 C5 C6 0.6(7) . .
C4 C5 C6 C7 -0.7(6) . .
C5 C6 C7 C2 0.6(5) . .
C5 C6 C7 C8 -179.2(4) . .
C3 C2 C7 C6 -0.4(5) . .
C1 C2 C7 C6 179.1(3) . .
C3 C2 C7 C8 179.4(3) . .
C1 C2 C7 C8 -1.1(4) . .
C1 N1 C8 O2 178.3(3) . .
C9 N1 C8 O2 0.0(5) . .
C1 N1 C8 C7 -2.2(4) . .
C9 N1 C8 C7 179.5(3) . .
C6 C7 C8 O2 1.4(6) . .
C2 C7 C8 O2 -178.5(3) . .
C6 C7 C8 N1 -178.2(4) . .
C2 C7 C8 N1 2.0(4) . .
C8 N1 C9 P1 90.6(4) . .
C1 N1 C9 P1 -87.5(4) . .
O4 P1 C9 N1 150.2(3) . .
O3 P1 C9 N1 -83.8(3) . .
O5 P1 C9 N1 33.2(3) . .
